data_7030416
loop_
_publ_author_name
'Kumar, Mukesh'
'Metta-Magana, A J'
'Sharma, Hemant K.'
'Pannell, Keith H.'

_publ_section_title
;
 Phosphine induced migratory CO insertion into the Fe-CH2 bond of the
 organometallic polymer -[(eta(5)-C5H4)Fe(CO)2CH2SiMe2]n- and
 characterization of model iron complexes.
;
_journal_issue 30
_journal_name_full 'Dalton transactions (Cambridge, England : 2003)'
_journal_page_first 7125
_journal_page_last 7131
_journal_paper_doi 10.1039/b925936h
_journal_volume 39
_journal_year 2010
_chemical_formula_sum 'C22 H32 Fe2 O4 P2'
_chemical_formula_weight 534.12
_chemical_melting_point 162
_chemical_name_common
;
(mu!2$-1,2-bis(dimethylphosphine)ethane-P,P')-
bis((carboyl)(acetyl) (eta$5!-cyclopentadienyl)iron(ii))
;
_chemical_name_systematic
;
(\m~2~-1,2-bis(dimethylphosphine)ethane-P,P')-
bis((carboyl)(acetyl) (\h^5^-cyclopentadienyl)iron(ii))
;
_space_group_IT_number 14
_symmetry_cell_setting monoclinic
_symmetry_space_group_name_Hall '-P 2yn'
_symmetry_space_group_name_H-M 'P 1 21/n 1'
_atom_sites_solution_hydrogens difmap
_atom_sites_solution_primary direct
_atom_sites_solution_secondary difmap
_audit_creation_method SHELXL-97
_cell_angle_alpha 90.00
_cell_angle_beta 90.048(2)
_cell_angle_gamma 90.00
_cell_formula_units_Z 2
_cell_length_a 8.8837(7)
_cell_length_b 11.7307(9)
_cell_length_c 11.9300(9)
_cell_measurement_reflns_used 5246
_cell_measurement_temperature 298(2)
_cell_measurement_theta_max 27.85
_cell_measurement_theta_min 2.43
_cell_volume 1243.25(17)
_computing_cell_refinement 'Bruker SMART'
_computing_data_collection 'Bruker SMART'
_computing_data_reduction 'Bruker SAINT'
_computing_molecular_graphics 'Bruker SHELXTL'
_computing_publication_material 'Bruker SHELXTL'
_computing_structure_refinement 'SHELXL-97 (Sheldrick, 1997)'
_computing_structure_solution 'SHELXS-97 (Sheldrick, 1990)'
_diffrn_ambient_temperature 298(2)
_diffrn_measured_fraction_theta_full 1.000
_diffrn_measured_fraction_theta_max 1.000
_diffrn_measurement_device_type 'CCD area detector'
_diffrn_measurement_method 'phi and omega scans'
_diffrn_radiation_monochromator graphite
_diffrn_radiation_source 'fine-focus sealed tube'
_diffrn_radiation_type MoK\a
_diffrn_radiation_wavelength 0.71073
_diffrn_reflns_av_R_equivalents 0.0270
_diffrn_reflns_av_sigmaI/netI 0.0211
_diffrn_reflns_limit_h_max 11
_diffrn_reflns_limit_h_min -11
_diffrn_reflns_limit_k_max 14
_diffrn_reflns_limit_k_min -14
_diffrn_reflns_limit_l_max 15
_diffrn_reflns_limit_l_min -15
_diffrn_reflns_number 13366
_diffrn_reflns_theta_full 26.89
_diffrn_reflns_theta_max 26.89
_diffrn_reflns_theta_min 2.43
_exptl_absorpt_coefficient_mu 1.320
_exptl_absorpt_correction_type none
_exptl_crystal_colour yellow
_exptl_crystal_density_diffrn 1.427
_exptl_crystal_density_meas 0
_exptl_crystal_density_method 'not measured'
_exptl_crystal_description plateless
_exptl_crystal_F_000 556
_exptl_crystal_size_max 0.12
_exptl_crystal_size_mid 0.12
_exptl_crystal_size_min 0.04
_refine_diff_density_max 0.629
_refine_diff_density_min -0.367
_refine_diff_density_rms 0.074
_refine_ls_extinction_method none
_refine_ls_goodness_of_fit_ref 1.190
_refine_ls_hydrogen_treatment refall
_refine_ls_matrix_type full
_refine_ls_number_parameters 192
_refine_ls_number_reflns 2681
_refine_ls_number_restraints 0
_refine_ls_restrained_S_all 1.190
_refine_ls_R_factor_all 0.0515
_refine_ls_R_factor_gt 0.0465
_refine_ls_shift/su_max 0.038
_refine_ls_shift/su_mean 0.002
_refine_ls_structure_factor_coef Fsqd
_refine_ls_weighting_details 'calc w=1/[\s^2^(Fo^2^)+(0.0490P)^2^+0.6807P] where P=(Fo^2^+2Fc^2^)/3'
_refine_ls_weighting_scheme calc
_refine_ls_wR_factor_gt 0.1063
_refine_ls_wR_factor_ref 0.1093
_reflns_number_gt 2453
_reflns_number_total 2681
_reflns_threshold_expression >2sigma(I)
_cod_data_source_file b925936h.txt
_cod_data_source_block 006mk5t
_cod_depositor_comments
;
The following automatic conversions were performed:

'_symmetry_cell_setting' value 'Monoclinic' changed to 'monoclinic'
according to
/usr/data/users/saulius/automatic-downloads/retrospective/RSC/lib/dictionaries/cif_core.dic
dictionary named 'cif_core.dic' version 2.4.2 from 2011-04-26.

Automatic conversion script
Id: cif_fix_values 2281 2013-09-26 08:29:07Z andrius 
;
_cod_original_sg_symbol_H-M P2(1)/n
_cod_database_code 7030416

loop_
_symmetry_equiv_pos_as_xyz
'x, y, z'
'-x+1/2, y+1/2, -z+1/2'
'-x, -y, -z'
'x-1/2, -y-1/2, z-1/2'

loop_
_atom_site_label
_atom_site_type_symbol
_atom_site_fract_x
_atom_site_fract_y
_atom_site_fract_z
_atom_site_U_iso_or_equiv
_atom_site_adp_type
_atom_site_occupancy
_atom_site_symmetry_multiplicity
_atom_site_calc_flag
_atom_site_refinement_flags
Fe1 Fe 0.21158(4) 0.24554(3) 0.50286(3) 0.03738(15) Uani 1 1 d .
P1 P 0.15570(8) 0.39227(6) 0.60613(6) 0.03959(19) Uani 1 1 d .
O1 O 0.3527(3) 0.3848(2) 0.3352(2) 0.0798(8) Uani 1 1 d .
O2 O 0.3762(3) 0.1852(2) 0.6943(2) 0.0706(7) Uani 1 1 d .
C1 C -0.0100(5) 0.1840(4) 0.5038(6) 0.0858(15) Uani 1 1 d .
H1 H -0.085(6) 0.221(4) 0.530(4) 0.097(17) Uiso 1 1 d .
C2 C 0.0784(6) 0.1170(4) 0.5720(4) 0.0792(13) Uani 1 1 d .
H2 H 0.057(8) 0.104(6) 0.659(6) 0.18(3) Uiso 1 1 d .
C3 C 0.1838(6) 0.0688(3) 0.5071(5) 0.0835(16) Uani 1 1 d .
H3 H 0.256(6) 0.028(5) 0.517(4) 0.108(18) Uiso 1 1 d .
C4 C 0.1683(7) 0.1063(4) 0.3998(5) 0.0886(17) Uani 1 1 d .
H4 H 0.211(5) 0.098(4) 0.346(4) 0.080(15) Uiso 1 1 d .
C5 C 0.0440(6) 0.1787(4) 0.3971(4) 0.0858(17) Uani 1 1 d .
H5 H 0.011(6) 0.215(4) 0.342(4) 0.096(15) Uiso 1 1 d .
C6 C 0.3005(3) 0.3304(3) 0.4039(2) 0.0471(7) Uani 1 1 d .
C7 C 0.3860(3) 0.2205(2) 0.5990(3) 0.0451(6) Uani 1 1 d .
C8 C 0.5449(5) 0.2373(6) 0.5560(4) 0.0923(16) Uani 1 1 d .
H8A H 0.5543 0.2028 0.4834 0.24(4) Uiso 1 1 calc R
H8B H 0.6148 0.2024 0.6069 0.131(19) Uiso 1 1 calc R
H8C H 0.5661 0.3173 0.5505 0.22(4) Uiso 1 1 calc R
C9 C -0.0054(4) 0.4791(3) 0.5595(3) 0.0540(8) Uani 1 1 d .
H9A H -0.096(4) 0.432(3) 0.565(3) 0.069(11) Uiso 1 1 d .
H9B H -0.007(4) 0.540(3) 0.606(3) 0.073(12) Uiso 1 1 d .
C10 C 0.1012(6) 0.3635(4) 0.7500(3) 0.0664(10) Uani 1 1 d .
H10A H 0.008(5) 0.326(4) 0.743(3) 0.081(13) Uiso 1 1 d .
H10B H 0.075(5) 0.432(4) 0.783(3) 0.082(13) Uiso 1 1 d .
H10C H 0.179(5) 0.320(4) 0.783(4) 0.093(14) Uiso 1 1 d .
C11 C 0.3025(5) 0.4968(3) 0.6245(4) 0.0652(10) Uani 1 1 d .
H11A H 0.331(5) 0.520(4) 0.555(4) 0.085(14) Uiso 1 1 d .
H11B H 0.263(4) 0.556(3) 0.663(3) 0.072(11) Uiso 1 1 d .
H11C H 0.376(5) 0.465(3) 0.661(3) 0.068(12) Uiso 1 1 d .

loop_
_atom_site_aniso_label
_atom_site_aniso_U_11
_atom_site_aniso_U_22
_atom_site_aniso_U_33
_atom_site_aniso_U_23
_atom_site_aniso_U_13
_atom_site_aniso_U_12
Fe1 0.0431(2) 0.0329(2) 0.0362(2) 0.00055(14) -0.00566(16) -0.00658(15)
P1 0.0432(4) 0.0391(4) 0.0365(4) 0.0007(3) 0.0004(3) -0.0023(3)
O1 0.0850(19) 0.0862(19) 0.0682(16) 0.0244(14) 0.0218(14) -0.0053(15)
O2 0.0705(15) 0.0876(18) 0.0538(14) 0.0174(13) -0.0179(12) -0.0083(14)
C1 0.050(2) 0.064(3) 0.143(5) -0.025(3) -0.002(3) -0.024(2)
C2 0.104(3) 0.066(2) 0.068(2) 0.005(2) -0.006(2) -0.053(3)
C3 0.096(3) 0.0318(17) 0.122(4) 0.003(2) -0.050(3) -0.012(2)
C4 0.109(4) 0.073(3) 0.084(3) -0.043(3) 0.018(3) -0.039(3)
C5 0.107(4) 0.066(3) 0.084(3) 0.018(2) -0.060(3) -0.040(3)
C6 0.0518(16) 0.0483(16) 0.0413(15) 0.0014(12) 0.0035(13) -0.0016(13)
C7 0.0493(16) 0.0398(14) 0.0463(16) -0.0016(12) -0.0093(13) -0.0004(12)
C8 0.049(2) 0.149(5) 0.078(3) 0.020(3) 0.000(2) 0.016(2)
C9 0.0557(19) 0.0544(19) 0.0518(18) 0.0062(15) 0.0078(15) 0.0122(16)
C10 0.079(3) 0.077(3) 0.0434(18) 0.0047(17) 0.0109(18) 0.008(2)
C11 0.071(2) 0.0482(19) 0.076(3) -0.0191(19) -0.002(2) -0.0134(18)

loop_
_atom_type_symbol
_atom_type_description
_atom_type_scat_dispersion_real
_atom_type_scat_dispersion_imag
_atom_type_scat_source
C C 0.0033 0.0016 'International Tables Vol C Tables 4.2.6.8 and 6.1.1.4'
H H 0.0000 0.0000 'International Tables Vol C Tables 4.2.6.8 and 6.1.1.4'
O O 0.0106 0.0060 'International Tables Vol C Tables 4.2.6.8 and 6.1.1.4'
P P 0.1023 0.0942 'International Tables Vol C Tables 4.2.6.8 and 6.1.1.4'
Fe Fe 0.3463 0.8444 'International Tables Vol C Tables 4.2.6.8 and 6.1.1.4'

loop_
_geom_angle_atom_site_label_1
_geom_angle_atom_site_label_2
_geom_angle_atom_site_label_3
_geom_angle
_geom_angle_site_symmetry_1
C6 Fe1 C7 97.16(14) .
C6 Fe1 C4 97.61(18) .
C7 Fe1 C4 112.1(2) .
C6 Fe1 C2 160.40(16) .
C7 Fe1 C2 96.26(17) .
C4 Fe1 C2 64.0(2) .
C6 Fe1 C3 129.8(2) .
C7 Fe1 C3 86.00(15) .
C4 Fe1 C3 38.1(2) .
C2 Fe1 C3 37.4(2) .
C6 Fe1 C1 129.0(2) .
C7 Fe1 C1 133.7(2) .
C4 Fe1 C1 63.9(2) .
C2 Fe1 C1 38.4(2) .
C3 Fe1 C1 63.1(2) .
C6 Fe1 C5 97.35(17) .
C7 Fe1 C5 149.22(17) .
C4 Fe1 C5 38.9(2) .
C2 Fe1 C5 64.32(18) .
C3 Fe1 C5 63.94(17) .
C1 Fe1 C5 37.9(2) .
C6 Fe1 P1 92.05(10) .
C7 Fe1 P1 88.15(9) .
C4 Fe1 P1 156.12(17) .
C2 Fe1 P1 102.60(16) .
C3 Fe1 P1 138.16(19) .
C1 Fe1 P1 93.14(15) .
C5 Fe1 P1 118.25(18) .
C11 P1 C10 101.8(2) .
C11 P1 C9 102.8(2) .
C10 P1 C9 100.40(19) .
C11 P1 Fe1 116.21(15) .
C10 P1 Fe1 116.73(16) .
C9 P1 Fe1 116.37(13) .
C5 C1 C2 109.0(5) .
C5 C1 Fe1 71.3(2) .
C2 C1 Fe1 70.4(2) .
C5 C1 H1 130(4) .
C2 C1 H1 121(4) .
Fe1 C1 H1 124(3) .
C3 C2 C1 107.3(4) .
C3 C2 Fe1 71.3(2) .
C1 C2 Fe1 71.2(2) .
C3 C2 H2 129(4) .
C1 C2 H2 124(4) .
Fe1 C2 H2 126(4) .
C2 C3 C4 109.7(5) .
C2 C3 Fe1 71.2(2) .
C4 C3 Fe1 70.6(2) .
C2 C3 H3 136(4) .
C4 C3 H3 114(4) .
Fe1 C3 H3 120(4) .
C3 C4 C5 107.4(5) .
C3 C4 Fe1 71.3(2) .
C5 C4 Fe1 71.4(2) .
C3 C4 H4 135(4) .
C5 C4 H4 117(4) .
Fe1 C4 H4 121(3) .
C1 C5 C4 106.6(4) .
C1 C5 Fe1 70.8(2) .
C4 C5 Fe1 69.7(2) .
C1 C5 H5 126(4) .
C4 C5 H5 127(4) .
Fe1 C5 H5 122(3) .
O1 C6 Fe1 176.4(3) .
O2 C7 C8 115.4(3) .
O2 C7 Fe1 123.1(2) .
C8 C7 Fe1 121.4(3) .
C7 C8 H8A 109.5 .
C7 C8 H8B 109.5 .
H8A C8 H8B 109.5 .
C7 C8 H8C 109.5 .
H8A C8 H8C 109.5 .
H8B C8 H8C 109.5 .
C9 C9 P1 114.5(3) 3_566
C9 C9 H9A 107(2) 3_566
P1 C9 H9A 108(2) .
C9 C9 H9B 109(2) 3_566
P1 C9 H9B 105(2) .
H9A C9 H9B 113(3) .
P1 C10 H10A 104(2) .
P1 C10 H10B 108(3) .
H10A C10 H10B 103(4) .
P1 C10 H10C 107(3) .
H10A C10 H10C 115(4) .
H10B C10 H10C 119(4) .
P1 C11 H11A 107(3) .
P1 C11 H11B 108(2) .
H11A C11 H11B 110(4) .
P1 C11 H11C 108(3) .
H11A C11 H11C 112(4) .
H11B C11 H11C 111(4) .

loop_
_geom_bond_atom_site_label_1
_geom_bond_atom_site_label_2
_geom_bond_distance
_geom_bond_site_symmetry_2
Fe1 C6 1.735(3) .
Fe1 C7 1.949(3) .
Fe1 C4 2.080(4) .
Fe1 C2 2.087(4) .
Fe1 C3 2.088(4) .
Fe1 C1 2.097(4) .
Fe1 C5 2.102(4) .
Fe1 P1 2.1744(8) .
P1 C11 1.803(4) .
P1 C10 1.816(4) .
P1 C9 1.842(3) .
O1 C6 1.138(4) .
O2 C7 1.213(4) .
C1 C5 1.362(7) .
C1 C2 1.377(7) .
C1 H1 0.85(5) .
C2 C3 1.340(7) .
C2 H2 1.07(7) .
C3 C4 1.360(7) .
C3 H3 0.81(5) .
C4 C5 1.394(7) .
C4 H4 0.76(4) .
C5 H5 0.84(5) .
C7 C8 1.515(5) .
C8 H8A 0.9600 .
C8 H8B 0.9600 .
C8 H8C 0.9600 .
C9 C9 1.505(6) 3_566
C9 H9A 0.98(4) .
C9 H9B 0.91(4) .
C10 H10A 0.94(5) .
C10 H10B 0.92(4) .
C10 H10C 0.94(5) .
C11 H11A 0.91(5) .
C11 H11B 0.90(4) .
C11 H11C 0.87(4) .

loop_
_geom_torsion_atom_site_label_1
_geom_torsion_atom_site_label_2
_geom_torsion_atom_site_label_3
_geom_torsion_atom_site_label_4
_geom_torsion
_geom_torsion_site_symmetry_4
C6 Fe1 P1 C11 -43.3(2) .
C7 Fe1 P1 C11 53.8(2) .
C4 Fe1 P1 C11 -157.3(5) .
C2 Fe1 P1 C11 149.9(2) .
C3 Fe1 P1 C11 135.8(3) .
C1 Fe1 P1 C11 -172.5(3) .
C5 Fe1 P1 C11 -142.7(2) .
C6 Fe1 P1 C10 -163.5(2) .
C7 Fe1 P1 C10 -66.4(2) .
C4 Fe1 P1 C10 82.4(5) .
C2 Fe1 P1 C10 29.6(2) .
C3 Fe1 P1 C10 15.5(3) .
C1 Fe1 P1 C10 67.2(3) .
C5 Fe1 P1 C10 97.0(2) .
C6 Fe1 P1 C9 78.11(16) .
C7 Fe1 P1 C9 175.21(16) .
C4 Fe1 P1 C9 -36.0(4) .
C2 Fe1 P1 C9 -88.8(2) .
C3 Fe1 P1 C9 -102.9(2) .
C1 Fe1 P1 C9 -51.1(2) .
C5 Fe1 P1 C9 -21.4(2) .
C6 Fe1 C1 C5 39.4(4) .
C7 Fe1 C1 C5 -135.0(3) .
C4 Fe1 C1 C5 -38.7(3) .
C2 Fe1 C1 C5 -119.0(4) .
C3 Fe1 C1 C5 -81.4(3) .
P1 Fe1 C1 C5 134.6(3) .
C6 Fe1 C1 C2 158.4(3) .
C7 Fe1 C1 C2 -16.0(4) .
C4 Fe1 C1 C2 80.4(3) .
C3 Fe1 C1 C2 37.6(3) .
C5 Fe1 C1 C2 119.0(4) .
P1 Fe1 C1 C2 -106.4(3) .
C5 C1 C2 C3 -1.5(4) .
Fe1 C1 C2 C3 -62.6(3) .
C5 C1 C2 Fe1 61.1(3) .
C6 Fe1 C2 C3 58.0(7) .
C7 Fe1 C2 C3 -75.0(3) .
C4 Fe1 C2 C3 36.5(3) .
C1 Fe1 C2 C3 116.5(4) .
C5 Fe1 C2 C3 80.0(3) .
P1 Fe1 C2 C3 -164.5(2) .
C6 Fe1 C2 C1 -58.5(7) .
C7 Fe1 C2 C1 168.5(3) .
C4 Fe1 C2 C1 -80.0(4) .
C3 Fe1 C2 C1 -116.5(4) .
C5 Fe1 C2 C1 -36.5(3) .
P1 Fe1 C2 C1 79.0(3) .
C1 C2 C3 C4 2.1(4) .
Fe1 C2 C3 C4 -60.4(3) .
C1 C2 C3 Fe1 62.5(3) .
C6 Fe1 C3 C2 -158.3(3) .
C7 Fe1 C3 C2 105.7(3) .
C4 Fe1 C3 C2 -119.8(4) .
C1 Fe1 C3 C2 -38.6(3) .
C5 Fe1 C3 C2 -81.1(3) .
P1 Fe1 C3 C2 23.0(4) .
C6 Fe1 C3 C4 -38.4(4) .
C7 Fe1 C3 C4 -134.4(4) .
C2 Fe1 C3 C4 119.8(4) .
C1 Fe1 C3 C4 81.3(4) .
C5 Fe1 C3 C4 38.8(3) .
P1 Fe1 C3 C4 142.9(3) .
C2 C3 C4 C5 -2.0(5) .
Fe1 C3 C4 C5 -62.7(3) .
C2 C3 C4 Fe1 60.7(3) .
C6 Fe1 C4 C3 151.2(4) .
C7 Fe1 C4 C3 50.2(4) .
C2 Fe1 C4 C3 -35.9(3) .
C1 Fe1 C4 C3 -78.9(4) .
C5 Fe1 C4 C3 -116.5(5) .
P1 Fe1 C4 C3 -95.8(5) .
C6 Fe1 C4 C5 -92.3(3) .
C7 Fe1 C4 C5 166.8(3) .
C2 Fe1 C4 C5 80.6(3) .
C3 Fe1 C4 C5 116.5(5) .
C1 Fe1 C4 C5 37.6(3) .
P1 Fe1 C4 C5 20.7(6) .
C2 C1 C5 C4 0.3(4) .
Fe1 C1 C5 C4 60.8(3) .
C2 C1 C5 Fe1 -60.6(3) .
C3 C4 C5 C1 1.0(4) .
Fe1 C4 C5 C1 -61.6(3) .
C3 C4 C5 Fe1 62.6(3) .
C6 Fe1 C5 C1 -150.2(3) .
C7 Fe1 C5 C1 92.3(5) .
C4 Fe1 C5 C1 116.8(4) .
C2 Fe1 C5 C1 37.1(3) .
C3 Fe1 C5 C1 78.9(3) .
P1 Fe1 C5 C1 -53.9(3) .
C6 Fe1 C5 C4 93.0(3) .
C7 Fe1 C5 C4 -24.5(6) .
C2 Fe1 C5 C4 -79.7(3) .
C3 Fe1 C5 C4 -37.9(3) .
C1 Fe1 C5 C4 -116.8(4) .
P1 Fe1 C5 C4 -170.6(3) .
C6 Fe1 C7 O2 163.7(3) .
C4 Fe1 C7 O2 -95.0(3) .
C2 Fe1 C7 O2 -30.6(3) .
C3 Fe1 C7 O2 -66.6(3) .
C1 Fe1 C7 O2 -20.7(4) .
C5 Fe1 C7 O2 -78.7(5) .
P1 Fe1 C7 O2 71.9(3) .
C6 Fe1 C7 C8 -20.1(4) .
C4 Fe1 C7 C8 81.1(4) .
C2 Fe1 C7 C8 145.5(4) .
C3 Fe1 C7 C8 109.5(4) .
C1 Fe1 C7 C8 155.4(4) .
C5 Fe1 C7 C8 97.4(5) .
P1 Fe1 C7 C8 -112.0(4) .
C11 P1 C9 C9 73.9(5) 3_566
C10 P1 C9 C9 178.7(4) 3_566
Fe1 P1 C9 C9 -54.3(4) 3_566
